data_2102125
loop_
_publ_author_name
'Britton, Doyle'
'Noland, Wayland E.'
'Pinnow, Matthew J.'

_publ_section_title
;
 Isomorphism and pseudosymmetry in 2,6-dichloro- and
 2,6-dibromobenzonitrile
;
_journal_issue 5
_journal_name_full 'Acta Crystallographica Section B'
_journal_page_first 822
_journal_page_last 827
_journal_paper_doi 10.1107/S0108768100003773
_journal_volume 56
_journal_year 2000
_chemical_formula_sum 'C7 H3 Cl2 N'
_chemical_formula_weight 172.00
_chemical_name_systematic
;
 2,6-dichlorobenzonitrile
;
_space_group_IT_number 12
_symmetry_cell_setting monoclinic
_symmetry_space_group_name_Hall '-C 2y'
_symmetry_space_group_name_H-M 'C 1 2/m 1'
_audit_creation_method 'SHELXTL plus manual additions'
_cell_angle_alpha 90.00
_cell_angle_beta 101.1430(10)
_cell_angle_gamma 90.00
_cell_formula_units_Z 8
_cell_length_a 18.0525(8)
_cell_length_b 20.7374(10)
_cell_length_c 3.8334(2)
_cell_measurement_reflns_used 2740
_cell_measurement_temperature 172(2)
_cell_measurement_theta_max 25.0
_cell_measurement_theta_min 1.5
_cell_volume 1408.02(12)
_computing_cell_refinement SAINT
_computing_data_collection 'SAINT (Siemens, 1995)'
_computing_data_reduction SAINT
_computing_molecular_graphics SHELXTL
_computing_publication_material SHELXTL
_computing_structure_refinement SHELXTL
_computing_structure_solution 'SHELXTL (Sheldrick, 1994)'
_diffrn_ambient_temperature 172(2)
_diffrn_measurement_device 'Siemens SMART  area detector'
_diffrn_measurement_method w
_diffrn_radiation_monochromator graphite
_diffrn_radiation_source 'fine-focus sealed tube'
_diffrn_radiation_type MoK\a
_diffrn_radiation_wavelength .71073
_diffrn_reflns_av_R_equivalents .021
_diffrn_reflns_av_sigmaI/netI .025
_diffrn_reflns_limit_h_max 18
_diffrn_reflns_limit_h_min -21
_diffrn_reflns_limit_k_max 24
_diffrn_reflns_limit_k_min -24
_diffrn_reflns_limit_l_max 4
_diffrn_reflns_limit_l_min -4
_diffrn_reflns_number 3625
_diffrn_reflns_theta_max 25.03
_diffrn_reflns_theta_min 1.51
_diffrn_standards_decay_% 'less than 1'
_diffrn_standards_interval_time
;
 the first 125 reflections were remeasured at the end of the data
  collection 6 hours later
;
_diffrn_standards_number 125
_exptl_absorpt_coefficient_mu .828
_exptl_absorpt_correction_T_max .88
_exptl_absorpt_correction_T_min .69
_exptl_absorpt_correction_type multi-scan
_exptl_absorpt_process_details 'SADABS (Sheldrick, 1996; Blessing, 1995)'
_exptl_crystal_colour colorless
_exptl_crystal_density_diffrn 1.623
_exptl_crystal_density_meas ?
_exptl_crystal_description 'thick needle'
_exptl_crystal_F_000 688
_exptl_crystal_size_max .45
_exptl_crystal_size_mid .15
_exptl_crystal_size_min .15
_refine_diff_density_max .246
_refine_diff_density_min -.240
_refine_ls_extinction_coef .0077(7)
_refine_ls_extinction_method SHELXTL
_refine_ls_goodness_of_fit_all 1.02
_refine_ls_goodness_of_fit_obs 1.05
_refine_ls_hydrogen_treatment riding
_refine_ls_matrix_type full
_refine_ls_number_parameters 100
_refine_ls_number_reflns 1289
_refine_ls_number_restraints 0
_refine_ls_restrained_S_all 1.02
_refine_ls_restrained_S_obs 1.05
_refine_ls_R_factor_all .037
_refine_ls_R_factor_obs .030
_refine_ls_shift/esd_max .001
_refine_ls_shift/esd_mean .000
_refine_ls_structure_factor_coef Fsqd
_refine_ls_weighting_details 'w=1/[\s^2^(Fo^2^)+(0.0450P)^2^+0.9200P] where P=(Fo^2^+2Fc^2^)/3'
_refine_ls_weighting_scheme calc
_refine_ls_wR_factor_all .081
_refine_ls_wR_factor_obs .077
_reflns_number_observed 1114
_reflns_number_total 1289
_reflns_observed_criterion >2sigma(I)
_cod_data_source_file bk0072.cif
_cod_data_source_block Cl2
_cod_depositor_comments
;
The following automatic conversions were performed:

'_refine_ls_weighting_scheme' value 'calc
w=1/[\s^2^(Fo^2^)+(0.0450P)^2^+0.9200P] where P=(Fo^2^+2Fc^2^)/3' was
changed to 'calc'. New tag '_refine_ls_weighting_details' was
created. The value of the new tag was set to
'w=1/[\s^2^(Fo^2^)+(0.0450P)^2^+0.9200P] where P=(Fo^2^+2Fc^2^)/3'.

Automatic conversion script
Id: cif_fix_values 3143 2015-03-26 13:38:13Z robertas 
;
_cod_database_code 2102125
_cod_database_fobs_code 2102125

loop_
_symmetry_equiv_pos_as_xyz
'x, y, z'
'-x, y, -z'
'x+1/2, y+1/2, z'
'-x+1/2, y+1/2, -z'
'-x, -y, -z'
'x, -y, z'
'-x+1/2, -y+1/2, -z'
'x+1/2, -y+1/2, z'

loop_
_atom_site_aniso_label
_atom_site_aniso_U_11
_atom_site_aniso_U_22
_atom_site_aniso_U_33
_atom_site_aniso_U_12
_atom_site_aniso_U_13
_atom_site_aniso_U_23
Cl12 .0268(3) .0342(3) .0423(3) -.0026(2) .0134(2) -.0022(2)
N11 .0354(13) .0286(14) .059(2) .000 .0214(12) .000
C11 .0254(13) .0257(13) .0240(12) .000 .0037(10) .000
C12 .0244(9) .0305(10) .0259(9) -.0015(7) .0049(7) -.0016(7)
C13 .0295(10) .0294(10) .0369(10) .0039(7) .0059(8) -.0037(8)
C14 .0359(15) .0228(13) .044(2) .000 .0068(12) .000
C17 .0242(13) .033(2) .0314(14) .000 .0099(10) .000
Cl22 .0383(3) .0239(3) .0448(3) .0000(2) .0132(2) -.0007(2)
N21 .0330(13) .0302(13) .055(2) .000 .0200(11) .000
C21 .0237(13) .0275(14) .0218(12) .000 .0034(10) .000
C22 .0277(9) .0269(10) .0242(9) .0006(7) .0030(7) -.0007(7)
C23 .0283(9) .0351(11) .0310(9) -.0061(8) .0059(7) .0019(8)
C24 .0225(13) .045(2) .0291(13) .000 .0066(11) .000
C27 .0323(15) .0215(12) .0289(13) .000 .0062(11) .000

loop_
_atom_site_label
_atom_site_fract_x
_atom_site_fract_y
_atom_site_fract_z
_atom_site_U_iso_or_equiv
_atom_site_thermal_displace_type
_atom_site_calc_flag
_atom_site_refinement_flags
_atom_site_occupancy
_atom_site_type_symbol
Cl12 .36135(3) .24609(2) .16576(13) .0335(2) Uani d . 1 Cl
N11 .5000 .12857(11) .0000 .0393(6) Uani d S 1 N
C11 .5000 .25326(11) .0000 .0252(6) Uani d S 1 C
C12 .43829(9) .28813(8) .0742(4) .0270(4) Uani d . 1 C
C13 .43795(10) .35460(9) .0742(5) .0320(4) Uani d . 1 C
H13 .3958 .3777 .1245 .038 Uiso calc . 1 H
C14 .5000 .38722(13) .0000 .0345(6) Uani d S 1 C
H14 .5000 .4330 .0000 .041 Uiso calc S 1 H
C17 .5000 .18391(13) .0000 .0288(6) Uani d S 1 C
Cl22 .24617(2) .13011(2) .51158(12) .0350(2) Uani d . 1 Cl
N21 .12163(13) .0000 .6686(7) .0378(6) Uani d S 1 N
C21 .25257(12) .0000 .4900(6) .0245(5) Uani d S 1 C
C22 .28927(9) .05788(8) .4425(4) .0265(4) Uani d . 1 C
C23 .35903(10) .05818(9) .3443(5) .0314(4) Uani d . 1 C
H23 .3833 .0977 .3109 .038 Uiso calc . 1 H
C24 .39295(14) .0000 .2954(7) .0319(6) Uani d S 1 C
H24 .4408 .0000 .2265 .038 Uiso calc S 1 H
C27 .17964(14) .0000 .5879(6) .0276(6) Uani d S 1 C

loop_
_atom_type_symbol
_atom_type_description
_atom_type_scat_dispersion_real
_atom_type_scat_dispersion_imag
_atom_type_scat_source
C C .0033 .0016 'International Tables Vol C Tables 4.2.6.8 and 6.1.1.4'
H H .0000 .0000 'International Tables Vol C Tables 4.2.6.8 and 6.1.1.4'
N N .0061 .0033 'International Tables Vol C Tables 4.2.6.8 and 6.1.1.4'
Cl Cl .1484 .1585 'International Tables Vol C Tables 4.2.6.8 and 6.1.1.4'

loop_
_geom_angle_atom_site_label_1
_geom_angle_atom_site_label_2
_geom_angle_atom_site_label_3
_geom_angle_site_symmetry_1
_geom_angle_site_symmetry_3
_geom_angle
C12 C11 C12 . 2_655 117.9(2)
C12 C11 C17 . . 121.04(10)
C12 C11 C17 2_655 . 121.04(10)
C13 C12 C11 . . 121.3(2)
C13 C12 Cl12 . . 119.96(13)
C11 C12 Cl12 . . 118.75(14)
C12 C13 C14 . . 119.0(2)
C12 C13 H13 . . 120.5(2)
C14 C13 H13 . . 120.5(2)
C13 C14 C13 . 2_655 121.5(2)
C13 C14 H14 . . 119.25(12)
C13 C14 H14 2_655 . 119.25(12)
N11 C17 C11 . . 180.0
C22 C21 C22 6 . 118.1(2)
C22 C21 C27 6 . 120.97(10)
C22 C21 C27 . . 120.97(10)
C23 C22 C21 . . 121.2(2)
C23 C22 Cl22 . . 119.84(13)
C21 C22 Cl22 . . 118.94(13)
C24 C23 C22 . . 118.9(2)
C24 C23 H23 . . 120.5(2)
C22 C23 H23 . . 120.5(2)
C23 C24 C23 . 6 121.6(2)
C23 C24 H24 . . 119.19(11)
C23 C24 H24 6 . 119.19(11)
N21 C27 C21 . . 179.5(3)

loop_
_geom_bond_atom_site_label_1
_geom_bond_atom_site_label_2
_geom_bond_site_symmetry_2
_geom_bond_distance
Cl12 C12 . 1.732(2)
N11 C17 . 1.148(3)
C11 C12 . 1.403(2)
C11 C12 2_655 1.403(2)
C11 C17 . 1.438(3)
C12 C13 . 1.378(3)
C13 C14 . 1.384(2)
C13 H13 . .950(2)
C14 C13 2_655 1.384(2)
C14 H14 . .950(3)
Cl22 C22 . 1.732(2)
N21 C27 . 1.148(3)
C21 C22 6 1.400(2)
C21 C22 . 1.400(2)
C21 C27 . 1.437(3)
C22 C23 . 1.382(2)
C23 C24 . 1.382(2)
C23 H23 . .950(2)
C24 C23 6 1.382(2)
C24 H24 . .950(2)
